data_2234312
loop_
_publ_author_name
'Choi, Hong Dae'
'Seo, Pil Ja'
'Lee, Uk'

_publ_section_title
;
 2-(5-Fluoro-3-isopropylsulfanyl-7-methyl-1-benzofuran-2-yl)acetic acid
;
_journal_coeditor_code LD2050
_journal_issue 4
_journal_name_full 'Acta Crystallographica Section E'
_journal_page_first o946
_journal_paper_doi 10.1107/S1600536812008240
_journal_volume 68
_journal_year 2012
_chemical_formula_iupac 'C14 H15 F O3 S'
_chemical_formula_moiety 'C14 H15 F O3 S'
_chemical_formula_sum 'C14 H15 F O3 S'
_chemical_formula_weight 282.32
_chemical_name_systematic
;
2-(5-Fluoro-3-isopropylsulfanyl-7-methyl-1-benzofuran-2-yl)acetic acid
;
_space_group_IT_number 2
_symmetry_cell_setting triclinic
_symmetry_space_group_name_Hall '-P 1'
_symmetry_space_group_name_H-M 'P -1'
_atom_sites_solution_hydrogens difmap
_atom_sites_solution_primary direct
_atom_sites_solution_secondary difmap
_cell_angle_alpha 91.4040(10)
_cell_angle_beta 91.27100(10)
_cell_angle_gamma 115.1110(10)
_cell_formula_units_Z 2
_cell_length_a 8.4365(2)
_cell_length_b 9.2771(2)
_cell_length_c 9.7956(2)
_cell_measurement_reflns_used 5886
_cell_measurement_temperature 173(2)
_cell_measurement_theta_max 28.37
_cell_measurement_theta_min 2.43
_cell_volume 693.55(3)
_computing_cell_refinement '<i>SAINT</i> (Bruker, 2009)'
_computing_data_collection '<i>APEX2</i> (Bruker, 2009)'
_computing_data_reduction '<i>SAINT</i> (Bruker, 2009)'
_computing_molecular_graphics '<i>ORTEP-3</i> (Farrugia, 1997) and <i>DIAMOND</i> (Brandenburg, 1998)'
_computing_publication_material '<i>SHELXL97</i> (Sheldrick, 2008)'
_computing_structure_refinement '<i>SHELXL97</i> (Sheldrick, 2008)'
_computing_structure_solution '<i>SHELXS97</i> (Sheldrick, 2008)'
_diffrn_ambient_temperature 173(2)
_diffrn_detector_area_resol_mean 10.0
_diffrn_measured_fraction_theta_full 0.996
_diffrn_measured_fraction_theta_max 0.996
_diffrn_measurement_device_type 'Bruker SMART APEXII CCD'
_diffrn_measurement_method '\f and \w scans'
_diffrn_radiation_monochromator 'graphite multilayer'
_diffrn_radiation_source 'rotating anode'
_diffrn_radiation_type MoK\a
_diffrn_radiation_wavelength 0.71073
_diffrn_reflns_av_R_equivalents 0.0275
_diffrn_reflns_av_sigmaI/netI 0.0241
_diffrn_reflns_limit_h_max 11
_diffrn_reflns_limit_h_min -11
_diffrn_reflns_limit_k_max 12
_diffrn_reflns_limit_k_min -11
_diffrn_reflns_limit_l_max 13
_diffrn_reflns_limit_l_min -13
_diffrn_reflns_number 12921
_diffrn_reflns_theta_full 28.41
_diffrn_reflns_theta_max 28.41
_diffrn_reflns_theta_min 2.08
_diffrn_standards_number 0
_exptl_absorpt_coefficient_mu 0.246
_exptl_absorpt_correction_T_max 0.9344
_exptl_absorpt_correction_T_min 0.9190
_exptl_absorpt_correction_type multi-scan
_exptl_absorpt_process_details '(<i>SADABS</i>; Bruker, 2009)'
_exptl_crystal_colour colourless
_exptl_crystal_density_diffrn 1.352
_exptl_crystal_density_method 'not measured'
_exptl_crystal_description block
_exptl_crystal_F_000 296
_exptl_crystal_size_max 0.35
_exptl_crystal_size_mid 0.32
_exptl_crystal_size_min 0.28
_refine_diff_density_max 0.931
_refine_diff_density_min -0.443
_refine_ls_extinction_method none
_refine_ls_goodness_of_fit_ref 1.060
_refine_ls_hydrogen_treatment mixed
_refine_ls_matrix_type full
_refine_ls_number_parameters 179
_refine_ls_number_reflns 3467
_refine_ls_number_restraints 0
_refine_ls_restrained_S_all 1.060
_refine_ls_R_factor_all 0.0586
_refine_ls_R_factor_gt 0.0509
_refine_ls_shift/su_max 0.000
_refine_ls_shift/su_mean 0.000
_refine_ls_structure_factor_coef Fsqd
_refine_ls_weighting_details 'calc w=1/[\s^2^(Fo^2^)+(0.0853P)^2^+0.3723P] where P=(Fo^2^+2Fc^2^)/3'
_refine_ls_weighting_scheme calc
_refine_ls_wR_factor_gt 0.1466
_refine_ls_wR_factor_ref 0.1547
_reflns_number_gt 2946
_reflns_number_total 3467
_reflns_threshold_expression I>2\s(I)
_cod_data_source_file ld2050.cif
_cod_data_source_block I
_cod_database_code 2234312
_cod_database_fobs_code 2234312

loop_
_symmetry_equiv_pos_as_xyz
'x, y, z'
'-x, -y, -z'

loop_
_atom_site_type_symbol
_atom_site_label
_atom_site_fract_x
_atom_site_fract_y
_atom_site_fract_z
_atom_site_U_iso_or_equiv
_atom_site_adp_type
_atom_site_calc_flag
_atom_site_refinement_flags
_atom_site_occupancy
_atom_site_symmetry_multiplicity
S S1 0.64151(7) 0.31790(6) 0.28518(5) 0.03564(17) Uani d . 1 2
F F1 0.78061(17) 0.98655(14) 0.35845(16) 0.0503(4) Uani d . 1 2
O O1 0.23013(17) 0.40794(15) 0.34150(13) 0.0310(3) Uani d . 1 2
O O2 0.1261(3) 0.16845(17) 0.07988(16) 0.0552(5) Uani d . 1 2
O O3 0.0331(2) -0.07438(16) 0.15984(16) 0.0434(4) Uani d . 1 2
H H3O -0.022(5) -0.102(5) 0.082(4) 0.097(13) Uiso d . 1 2
C C1 0.4901(2) 0.3980(2) 0.30894(17) 0.0273(4) Uani d . 1 2
C C2 0.5220(2) 0.5633(2) 0.32776(16) 0.0261(3) Uani d . 1 2
C C3 0.6709(2) 0.7080(2) 0.33113(19) 0.0309(4) Uani d . 1 2
H H3 0.7852 0.7141 0.3203 0.037 Uiso calc R 1 2
C C4 0.6403(3) 0.8411(2) 0.3512(2) 0.0343(4) Uani d . 1 2
C C5 0.4765(3) 0.8394(2) 0.3669(2) 0.0348(4) Uani d . 1 2
H H5 0.4664 0.9371 0.3791 0.042 Uiso calc R 1 2
C C6 0.3272(3) 0.6965(2) 0.36477(18) 0.0312(4) Uani d . 1 2
C C7 0.3583(2) 0.5618(2) 0.34579(17) 0.0273(4) Uani d . 1 2
C C8 0.3153(2) 0.3132(2) 0.31893(17) 0.0287(4) Uani d . 1 2
C C9 0.1464(3) 0.6865(3) 0.3815(2) 0.0426(5) Uani d . 1 2
H H9A 0.0604 0.5752 0.3705 0.064 Uiso calc R 1 2
H H9B 0.1222 0.7497 0.3122 0.064 Uiso calc R 1 2
H H9C 0.1386 0.7283 0.4728 0.064 Uiso calc R 1 2
C C10 0.2049(3) 0.1387(2) 0.30994(19) 0.0349(4) Uani d . 1 2
H H10A 0.1139 0.1115 0.3792 0.042 Uiso calc R 1 2
H H10B 0.2789 0.0828 0.3322 0.042 Uiso calc R 1 2
C C11 0.1170(3) 0.0792(2) 0.17141(19) 0.0317(4) Uani d . 1 2
C C12 0.6510(5) 0.3118(4) 0.0971(3) 0.0624(8) Uani d . 1 2
H H12 0.5284 0.2565 0.0581 0.075 Uiso calc R 1 2
C C13 0.7450(8) 0.2152(6) 0.0605(5) 0.124(2) Uani d . 1 2
H H13A 0.7367 0.1960 -0.0388 0.186 Uiso calc R 1 2
H H13B 0.6925 0.1132 0.1055 0.186 Uiso calc R 1 2
H H13C 0.8683 0.2722 0.0904 0.186 Uiso calc R 1 2
C C14 0.7333(5) 0.4753(4) 0.0408(3) 0.0766(10) Uani d . 1 2
H H14A 0.8535 0.5318 0.0783 0.115 Uiso calc R 1 2
H H14B 0.6652 0.5344 0.0663 0.115 Uiso calc R 1 2
H H14C 0.7351 0.4665 -0.0590 0.115 Uiso calc R 1 2

loop_
_atom_site_aniso_label
_atom_site_aniso_U_11
_atom_site_aniso_U_22
_atom_site_aniso_U_33
_atom_site_aniso_U_12
_atom_site_aniso_U_13
_atom_site_aniso_U_23
S1 0.0454(3) 0.0356(3) 0.0327(3) 0.0233(2) 0.0074(2) 0.00516(18)
F1 0.0421(7) 0.0235(6) 0.0731(9) 0.0025(5) 0.0028(6) -0.0043(6)
O1 0.0274(6) 0.0274(6) 0.0340(7) 0.0077(5) -0.0037(5) 0.0021(5)
O2 0.0785(12) 0.0260(7) 0.0413(8) 0.0041(7) -0.0244(8) 0.0048(6)
O3 0.0606(10) 0.0224(6) 0.0362(8) 0.0077(6) -0.0109(7) 0.0002(5)
C1 0.0329(9) 0.0237(8) 0.0232(7) 0.0103(7) -0.0018(6) -0.0003(6)
C2 0.0304(9) 0.0243(8) 0.0217(7) 0.0101(7) -0.0009(6) -0.0001(6)
C3 0.0278(9) 0.0277(8) 0.0334(9) 0.0082(7) 0.0014(7) -0.0006(7)
C4 0.0365(10) 0.0232(8) 0.0354(9) 0.0056(7) -0.0011(7) -0.0015(7)
C5 0.0436(11) 0.0269(8) 0.0353(9) 0.0164(8) 0.0006(8) -0.0004(7)
C6 0.0342(10) 0.0329(9) 0.0287(8) 0.0164(8) -0.0014(7) 0.0023(7)
C7 0.0285(8) 0.0261(8) 0.0244(8) 0.0091(7) -0.0034(6) 0.0013(6)
C8 0.0324(9) 0.0243(8) 0.0259(8) 0.0088(7) -0.0038(6) 0.0012(6)
C9 0.0393(11) 0.0434(11) 0.0521(12) 0.0240(9) 0.0007(9) 0.0072(9)
C10 0.0392(10) 0.0245(8) 0.0326(9) 0.0057(7) -0.0070(8) 0.0034(7)
C11 0.0328(9) 0.0229(8) 0.0332(9) 0.0061(7) -0.0037(7) 0.0015(6)
C12 0.097(2) 0.0646(16) 0.0406(12) 0.0479(16) 0.0232(13) 0.0050(11)
C13 0.202(6) 0.151(4) 0.086(3) 0.135(5) 0.063(3) 0.026(3)
C14 0.116(3) 0.076(2) 0.0474(15) 0.048(2) 0.0261(16) 0.0178(14)

loop_
_atom_type_symbol
_atom_type_description
_atom_type_scat_dispersion_real
_atom_type_scat_dispersion_imag
_atom_type_scat_source
C C 0.0033 0.0016 'International Tables Vol C Tables 4.2.6.8 and 6.1.1.4'
H H 0.0000 0.0000 'International Tables Vol C Tables 4.2.6.8 and 6.1.1.4'
O O 0.0106 0.0060 'International Tables Vol C Tables 4.2.6.8 and 6.1.1.4'
F F 0.0171 0.0103 'International Tables Vol C Tables 4.2.6.8 and 6.1.1.4'
S S 0.1246 0.1234 'International Tables Vol C Tables 4.2.6.8 and 6.1.1.4'

loop_
_geom_angle_atom_site_label_1
_geom_angle_atom_site_label_2
_geom_angle_atom_site_label_3
_geom_angle
C1 S1 C12 101.58(11)
C8 O1 C7 105.60(14)
C11 O3 H3O 110(3)
C8 C1 C2 105.76(16)
C8 C1 S1 125.54(14)
C2 C1 S1 128.66(14)
C7 C2 C3 119.79(16)
C7 C2 C1 105.53(15)
C3 C2 C1 134.68(17)
C4 C3 C2 115.14(17)
C4 C3 H3 122.4
C2 C3 H3 122.4
F1 C4 C3 118.24(18)
F1 C4 C5 116.81(17)
C3 C4 C5 124.94(17)
C4 C5 C6 120.63(17)
C4 C5 H5 119.7
C6 C5 H5 119.7
C5 C6 C7 114.44(17)
C5 C6 C9 123.24(18)
C7 C6 C9 122.32(18)
O1 C7 C2 110.54(15)
O1 C7 C6 124.41(17)
C2 C7 C6 125.04(17)
C1 C8 O1 112.56(15)
C1 C8 C10 130.95(18)
O1 C8 C10 116.49(16)
C6 C9 H9A 109.5
C6 C9 H9B 109.5
H9A C9 H9B 109.5
C6 C9 H9C 109.5
H9A C9 H9C 109.5
H9B C9 H9C 109.5
C8 C10 C11 113.50(15)
C8 C10 H10A 108.9
C11 C10 H10A 108.9
C8 C10 H10B 108.9
C11 C10 H10B 108.9
H10A C10 H10B 107.7
O2 C11 O3 123.96(17)
O2 C11 C10 122.48(16)
O3 C11 C10 113.55(16)
C13 C12 C14 112.4(3)
C13 C12 S1 107.5(2)
C14 C12 S1 112.2(2)
C13 C12 H12 108.2
C14 C12 H12 108.2
S1 C12 H12 108.2
C12 C13 H13A 109.5
C12 C13 H13B 109.5
H13A C13 H13B 109.5
C12 C13 H13C 109.5
H13A C13 H13C 109.5
H13B C13 H13C 109.5
C12 C14 H14A 109.5
C12 C14 H14B 109.5
H14A C14 H14B 109.5
C12 C14 H14C 109.5
H14A C14 H14C 109.5
H14B C14 H14C 109.5

loop_
_geom_bond_atom_site_label_1
_geom_bond_atom_site_label_2
_geom_bond_distance
S1 C1 1.7464(19)
S1 C12 1.847(3)
F1 C4 1.365(2)
O1 C8 1.368(2)
O1 C7 1.376(2)
O2 C11 1.217(2)
O3 C11 1.295(2)
O3 H3O 0.86(4)
C1 C8 1.352(3)
C1 C2 1.446(2)
C2 C7 1.390(3)
C2 C3 1.395(2)
C3 C4 1.375(3)
C3 H3 0.9500
C4 C5 1.387(3)
C5 C6 1.387(3)
C5 H5 0.9500
C6 C7 1.390(3)
C6 C9 1.502(3)
C8 C10 1.485(2)
C9 H9A 0.9800
C9 H9B 0.9800
C9 H9C 0.9800
C10 C11 1.506(3)
C10 H10A 0.9900
C10 H10B 0.9900
C12 C13 1.469(4)
C12 C14 1.501(4)
C12 H12 1.0000
C13 H13A 0.9800
C13 H13B 0.9800
C13 H13C 0.9800
C14 H14A 0.9800
C14 H14B 0.9800
C14 H14C 0.9800

loop_
_geom_hbond_atom_site_label_D
_geom_hbond_atom_site_label_H
_geom_hbond_atom_site_label_A
_geom_hbond_site_symmetry_A
_geom_hbond_distance_DH
_geom_hbond_distance_HA
_geom_hbond_distance_DA
_geom_hbond_angle_DHA
O3 H3O O2 2 0.86(4) 1.76(4) 2.616(2) 176(4)
C9 H9B O3 1_565 0.98 2.56 3.534(3) 171.1

loop_
_geom_torsion_atom_site_label_1
_geom_torsion_atom_site_label_2
_geom_torsion_atom_site_label_3
_geom_torsion_atom_site_label_4
_geom_torsion
C12 S1 C1 C8 91.91(19)
C12 S1 C1 C2 -91.00(18)
C8 C1 C2 C7 -0.86(19)
S1 C1 C2 C7 -178.39(13)
C8 C1 C2 C3 178.94(19)
S1 C1 C2 C3 1.4(3)
C7 C2 C3 C4 -0.7(3)
C1 C2 C3 C4 179.49(18)
C2 C3 C4 F1 178.68(16)
C2 C3 C4 C5 -0.4(3)
F1 C4 C5 C6 -178.20(17)
C3 C4 C5 C6 0.9(3)
C4 C5 C6 C7 -0.2(3)
C4 C5 C6 C9 179.80(19)
C8 O1 C7 C2 -0.71(18)
C8 O1 C7 C6 178.95(16)
C3 C2 C7 O1 -178.85(15)
C1 C2 C7 O1 0.98(19)
C3 C2 C7 C6 1.5(3)
C1 C2 C7 C6 -178.68(16)
C5 C6 C7 O1 179.41(16)
C9 C6 C7 O1 -0.6(3)
C5 C6 C7 C2 -1.0(3)
C9 C6 C7 C2 179.04(18)
C2 C1 C8 O1 0.5(2)
S1 C1 C8 O1 178.10(12)
C2 C1 C8 C10 -179.33(17)
S1 C1 C8 C10 -1.7(3)
C7 O1 C8 C1 0.13(19)
C7 O1 C8 C10 179.95(14)
C1 C8 C10 C11 -98.2(2)
O1 C8 C10 C11 82.0(2)
C8 C10 C11 O2 -5.3(3)
C8 C10 C11 O3 174.37(18)
C1 S1 C12 C13 -168.1(3)
C1 S1 C12 C14 67.9(3)

loop_
_cod_related_entry_id
_cod_related_entry_database
_cod_related_entry_code
1 ChemSpider 30657615
